data_4127227
loop_
_publ_author_name
'Wang, Dongyang'
'Leng, Xuebing'
'Ye, Shengfa'
'Deng, Liang'

_publ_section_title
;
 Substrate Redox Non-innocence Inducing Stepwise Oxidative Addition
 Reaction: Nitrosoarene C-N Bond Cleavage on Low-Coordinate Cobalt(0)
 Species.
;
_journal_issue 19
_journal_name_full 'Journal of the American Chemical Society'
_journal_page_first 7731
_journal_page_last 7735
_journal_paper_doi 10.1021/jacs.9b03726
_journal_volume 141
_journal_year 2019
_chemical_formula_moiety 'C45 H65 Co N3 O, C7 H8'
_chemical_formula_sum 'C52 H73 Co N3 O'
_chemical_formula_weight 815.06
_space_group_crystal_system orthorhombic
_space_group_IT_number 61
_space_group_name_Hall '-P 2ac 2ab'
_space_group_name_H-M_alt 'P b c a'
_symmetry_space_group_name_Hall '-P 2ac 2ab'
_symmetry_space_group_name_H-M 'P b c a'
_atom_sites_solution_hydrogens geom
_atom_sites_solution_primary dual
_audit_creation_date 2018-05-21
_audit_creation_method
;
Olex2 1.2
(compiled 2018.04.26 svn.r3504 for OlexSys, GUI svn.r5492)
;
_cell_angle_alpha 90
_cell_angle_beta 90
_cell_angle_gamma 90
_cell_formula_units_Z 8
_cell_length_a 18.4913(2)
_cell_length_b 20.3554(3)
_cell_length_c 24.9867(3)
_cell_measurement_reflns_used 9379
_cell_measurement_temperature 170(2)
_cell_measurement_theta_max 54.910
_cell_measurement_theta_min 3.204
_cell_volume 9404.9(2)
_computing_cell_refinement 'SAINT v8.37A (Bruker, 2015)'
_computing_data_reduction 'SAINT v8.37A (Bruker, 2015)'
_computing_molecular_graphics 'Olex2 (Dolomanov et al., 2009)'
_computing_publication_material 'Olex2 (Dolomanov et al., 2009)'
_computing_structure_refinement 'ShelXL (Sheldrick, 2015)'
_computing_structure_solution 'ShelXT (Sheldrick, 2015)'
_diffrn_ambient_temperature 170.01
_diffrn_measured_fraction_theta_full 0.995
_diffrn_measured_fraction_theta_max 0.995
_diffrn_measurement_device_type 'Bruker D8 Venture'
_diffrn_measurement_method '\f and \w scans'
_diffrn_radiation_type GaK\a
_diffrn_radiation_wavelength 1.34139
_diffrn_reflns_av_R_equivalents 0.0487
_diffrn_reflns_av_unetI/netI 0.0254
_diffrn_reflns_Laue_measured_fraction_full 0.995
_diffrn_reflns_Laue_measured_fraction_max 0.995
_diffrn_reflns_limit_h_max 22
_diffrn_reflns_limit_h_min -20
_diffrn_reflns_limit_k_max 24
_diffrn_reflns_limit_k_min -24
_diffrn_reflns_limit_l_max 30
_diffrn_reflns_limit_l_min -28
_diffrn_reflns_number 99230
_diffrn_reflns_point_group_measured_fraction_full 0.995
_diffrn_reflns_point_group_measured_fraction_max 0.995
_diffrn_reflns_theta_full 53.594
_diffrn_reflns_theta_max 54.979
_diffrn_reflns_theta_min 3.203
_diffrn_standards_number 0
_exptl_absorpt_coefficient_mu 2.153
_exptl_absorpt_correction_T_max 0.7508
_exptl_absorpt_correction_T_min 0.5558
_exptl_absorpt_correction_type multi-scan
_exptl_absorpt_process_details
'SADABS-2016/2 (Bruker,2016/2) was used for absorption correction. wR2(int) was 0.1143 before and 0.0560 after correction. The Ratio of minimum to maximum transmission is 0.7403. The \l/2 correction factor is Not present.'
_exptl_crystal_colour green
_exptl_crystal_density_diffrn 1.151
_exptl_crystal_description block
_exptl_crystal_F_000 3528
_exptl_crystal_size_max 0.1
_exptl_crystal_size_mid 0.06
_exptl_crystal_size_min 0.05
_refine_diff_density_max 1.885
_refine_diff_density_min -1.627
_refine_diff_density_rms 0.079
_refine_ls_extinction_method none
_refine_ls_goodness_of_fit_ref 1.054
_refine_ls_hydrogen_treatment constr
_refine_ls_matrix_type full
_refine_ls_number_parameters 532
_refine_ls_number_reflns 8931
_refine_ls_number_restraints 0
_refine_ls_restrained_S_all 1.054
_refine_ls_R_factor_all 0.0792
_refine_ls_R_factor_gt 0.0683
_refine_ls_shift/su_max 0.001
_refine_ls_shift/su_mean 0.000
_refine_ls_structure_factor_coef Fsqd
_refine_ls_weighting_details 'w=1/[\s^2^(Fo^2^)+(0.0981P)^2^+18.1500P] where P=(Fo^2^+2Fc^2^)/3'
_refine_ls_weighting_scheme calc
_refine_ls_wR_factor_gt 0.1888
_refine_ls_wR_factor_ref 0.1984
_reflns_Friedel_coverage 0.000
_reflns_number_gt 7494
_reflns_number_total 8931
_reflns_threshold_expression 'I > 2\s(I)'
_cod_data_source_file ja9b03726_si_002.cif
_cod_data_source_block 1
_cod_depositor_comments 'Adding full bibliography for 4127227--4127228.cif.'
_cod_database_code 4127227
_shelx_shelxl_version_number 2017/1
_shelx_space_group_comment
;
The symmetry employed for this shelxl refinement is uniquely defined
by the following loop, which should always be used as a source of
symmetry information in preference to the above space-group names.
They are only intended as comments.
;
_shelx_estimated_absorpt_t_max 0.900
_shelx_estimated_absorpt_t_min 0.813
_olex2_refinement_description
;
1. Fixed Uiso
 At 1.2 times of:
  All C(H) groups
 At 1.5 times of:
  All C(H,H,H) groups
2.a Ternary CH refined with riding coordinates:
 C12(H12), C15(H15), C24(H24), C27(H27)
2.b Aromatic/amide H refined with riding coordinates:
 C4(H4), C5(H5), C8(H8), C9(H9), C10(H10), C20(H20), C21(H21), C22(H22),
 C31(H31), C33(H33), C46(H46), C47(H47), C48(H48), C49(H49), C50(H50)
2.c Idealised Me refined as rotating group:
 C3(H3A,H3B,H3C), C13(H13A,H13B,H13C), C14(H14A,H14B,H14C), C16(H16A,H16B,
 H16C), C17(H17A,H17B,H17C), C25(H25A,H25B,H25C), C26(H26A,H26B,H26C), C28(H28A,
 H28B,H28C), C29(H29A,H29B,H29C), C36(H36A,H36B,H36C), C37(H37A,H37B,H37C),
 C39(H39A,H39B,H39C), C40(H40A,H40B,H40C), C41(H41A,H41B,H41C), C43(H43A,H43B,
 H43C), C44(H44A,H44B,H44C), C45(H45A,H45B,H45C), C52(H52A,H52B,H52C)
;
_olex2_submission_special_instructions 'No special instructions were received'

loop_
_space_group_symop_operation_xyz
'x, y, z'
'-x+1/2, -y, z+1/2'
'-x, y+1/2, -z+1/2'
'x+1/2, -y+1/2, -z'
'-x, -y, -z'
'x-1/2, y, -z-1/2'
'x, -y-1/2, z-1/2'
'-x-1/2, y-1/2, z'

loop_
_atom_site_label
_atom_site_type_symbol
_atom_site_fract_x
_atom_site_fract_y
_atom_site_fract_z
_atom_site_U_iso_or_equiv
_atom_site_adp_type
_atom_site_occupancy
_atom_site_site_symmetry_order
_atom_site_calc_flag
_atom_site_refinement_flags_posn
Co1 Co 0.56066(2) 0.70430(3) 0.24718(2) 0.03047(17) Uani 1 1 d .
O1 O 0.48175(18) 0.73507(18) 0.33531(12) 0.0696(9) Uani 1 1 d .
N1 N 0.51746(18) 0.7482(2) 0.29678(14) 0.0580(10) Uani 1 1 d .
N2 N 0.70293(12) 0.68024(11) 0.30774(9) 0.0198(5) Uani 1 1 d .
N3 N 0.72612(12) 0.70511(10) 0.22633(9) 0.0190(5) Uani 1 1 d .
C1 C 0.66942(16) 0.69603(13) 0.26078(11) 0.0200(5) Uani 1 1 d .
C2 C 0.49392(15) 0.67485(15) 0.18784(11) 0.0246(6) Uani 1 1 d .
C3 C 0.4980(2) 0.5932(2) 0.28117(16) 0.0524(10) Uani 1 1 d .
H3A H 0.545159 0.614916 0.278193 0.079 Uiso 1 1 calc GR
H3B H 0.499564 0.560820 0.310153 0.079 Uiso 1 1 calc GR
H3C H 0.460732 0.626082 0.288947 0.079 Uiso 1 1 calc GR
C4 C 0.77747(15) 0.68034(14) 0.30261(11) 0.0232(6) Uani 1 1 d .
H4 H 0.811671 0.671388 0.330034 0.028 Uiso 1 1 calc R
C5 C 0.79215(17) 0.69547(14) 0.25158(11) 0.0236(6) Uani 1 1 d .
H5 H 0.838702 0.698942 0.235747 0.028 Uiso 1 1 calc R
C6 C 0.66615(15) 0.67101(14) 0.35835(11) 0.0231(6) Uani 1 1 d .
C7 C 0.64852(17) 0.72672(16) 0.38815(12) 0.0303(7) Uani 1 1 d .
C8 C 0.6127(2) 0.7163(2) 0.43672(14) 0.0445(9) Uani 1 1 d .
H8 H 0.599266 0.752992 0.458026 0.053 Uiso 1 1 calc R
C9 C 0.59643(19) 0.6539(2) 0.45422(14) 0.0474(10) Uani 1 1 d .
H9 H 0.571314 0.648021 0.487040 0.057 Uiso 1 1 calc R
C10 C 0.61639(18) 0.59991(19) 0.42440(14) 0.0407(8) Uani 1 1 d .
H10 H 0.605672 0.557151 0.437415 0.049 Uiso 1 1 calc R
C11 C 0.65186(16) 0.60668(15) 0.37572(12) 0.0275(6) Uani 1 1 d .
C12 C 0.67617(18) 0.54685(15) 0.34463(14) 0.0350(7) Uani 1 1 d .
H12 H 0.675568 0.558075 0.305674 0.042 Uiso 1 1 calc R
C13 C 0.6287(2) 0.48609(18) 0.3531(2) 0.0560(11) Uani 1 1 d .
H13A H 0.636645 0.468662 0.389181 0.084 Uiso 1 1 calc GR
H13B H 0.641315 0.452510 0.326595 0.084 Uiso 1 1 calc GR
H13C H 0.577707 0.498228 0.348938 0.084 Uiso 1 1 calc GR
C14 C 0.75342(19) 0.52691(18) 0.35986(17) 0.0438(9) Uani 1 1 d .
H14A H 0.786238 0.563899 0.353516 0.066 Uiso 1 1 calc GR
H14B H 0.768492 0.489341 0.338012 0.066 Uiso 1 1 calc GR
H14C H 0.754918 0.514727 0.397790 0.066 Uiso 1 1 calc GR
C15 C 0.6713(2) 0.79505(16) 0.37124(16) 0.0412(8) Uani 1 1 d .
H15 H 0.679783 0.794896 0.331713 0.049 Uiso 1 1 calc R
C16 C 0.7419(3) 0.8128(3) 0.3990(2) 0.0698(14) Uani 1 1 d .
H16A H 0.734620 0.812948 0.437808 0.105 Uiso 1 1 calc GR
H16B H 0.757654 0.856429 0.387243 0.105 Uiso 1 1 calc GR
H16C H 0.779029 0.780304 0.389695 0.105 Uiso 1 1 calc GR
C17 C 0.6144(3) 0.8471(2) 0.3840(3) 0.097(2) Uani 1 1 d .
H17A H 0.571569 0.839757 0.361703 0.146 Uiso 1 1 calc GR
H17B H 0.634215 0.890800 0.376659 0.146 Uiso 1 1 calc GR
H17C H 0.600921 0.844020 0.421854 0.146 Uiso 1 1 calc GR
C18 C 0.72111(14) 0.72816(14) 0.17161(11) 0.0209(6) Uani 1 1 d .
C19 C 0.69550(15) 0.68523(14) 0.13193(11) 0.0232(6) Uani 1 1 d .
C20 C 0.69056(17) 0.71040(16) 0.08013(12) 0.0316(7) Uani 1 1 d .
H20 H 0.672105 0.683393 0.052293 0.038 Uiso 1 1 calc R
C21 C 0.71197(18) 0.77379(17) 0.06853(12) 0.0340(7) Uani 1 1 d .
H21 H 0.707900 0.789901 0.032973 0.041 Uiso 1 1 calc R
C22 C 0.73911(17) 0.81373(16) 0.10803(13) 0.0309(7) Uani 1 1 d .
H22 H 0.754520 0.856928 0.099240 0.037 Uiso 1 1 calc R
C23 C 0.74445(16) 0.79200(14) 0.16080(12) 0.0243(6) Uani 1 1 d .
C24 C 0.77323(18) 0.83921(15) 0.20325(13) 0.0317(7) Uani 1 1 d .
H24 H 0.784798 0.812780 0.235874 0.038 Uiso 1 1 calc R
C25 C 0.7163(2) 0.8899(2) 0.21893(19) 0.0533(10) Uani 1 1 d .
H25A H 0.699650 0.913139 0.186864 0.080 Uiso 1 1 calc GR
H25B H 0.737396 0.921446 0.244101 0.080 Uiso 1 1 calc GR
H25C H 0.675253 0.867663 0.235891 0.080 Uiso 1 1 calc GR
C26 C 0.8424(2) 0.87278(19) 0.18535(17) 0.0474(9) Uani 1 1 d .
H26A H 0.877429 0.839565 0.173760 0.071 Uiso 1 1 calc GR
H26B H 0.862674 0.897964 0.215227 0.071 Uiso 1 1 calc GR
H26C H 0.831800 0.902501 0.155508 0.071 Uiso 1 1 calc GR
C27 C 0.67403(16) 0.61478(14) 0.14487(12) 0.0274(6) Uani 1 1 d .
H27 H 0.641110 0.616275 0.176599 0.033 Uiso 1 1 calc R
C28 C 0.63279(19) 0.58138(18) 0.09949(14) 0.0388(8) Uani 1 1 d .
H28A H 0.590115 0.607616 0.090317 0.058 Uiso 1 1 calc GR
H28B H 0.617526 0.537468 0.110931 0.058 Uiso 1 1 calc GR
H28C H 0.664249 0.577614 0.068073 0.058 Uiso 1 1 calc GR
C29 C 0.73965(19) 0.57303(16) 0.16041(15) 0.0378(8) Uani 1 1 d .
H29A H 0.773198 0.570637 0.130111 0.057 Uiso 1 1 calc GR
H29B H 0.723617 0.528661 0.169941 0.057 Uiso 1 1 calc GR
H29C H 0.764126 0.593087 0.191124 0.057 Uiso 1 1 calc GR
C30 C 0.47567(15) 0.71846(14) 0.14537(12) 0.0238(6) Uani 1 1 d .
C31 C 0.44667(15) 0.69448(14) 0.09790(12) 0.0234(6) Uani 1 1 d .
H31 H 0.435400 0.724758 0.070193 0.028 Uiso 1 1 calc R
C32 C 0.43338(15) 0.62781(14) 0.08918(12) 0.0237(6) Uani 1 1 d .
C33 C 0.44473(15) 0.58659(15) 0.13199(13) 0.0268(6) Uani 1 1 d .
H33 H 0.433011 0.541358 0.128408 0.032 Uiso 1 1 calc R
C34 C 0.47311(15) 0.60915(15) 0.18096(12) 0.0278(6) Uani 1 1 d .
C35 C 0.47950(17) 0.55728(18) 0.22633(14) 0.0372(8) Uani 1 1 d .
C36 C 0.5356(2) 0.5091(2) 0.21570(19) 0.0590(12) Uani 1 1 d .
H36A H 0.524428 0.485747 0.182414 0.088 Uiso 1 1 calc GR
H36B H 0.537812 0.477668 0.245348 0.088 Uiso 1 1 calc GR
H36C H 0.582283 0.531418 0.212157 0.088 Uiso 1 1 calc GR
C37 C 0.4063(2) 0.5284(3) 0.2385(2) 0.0650(13) Uani 1 1 d .
H37A H 0.410000 0.499473 0.269739 0.098 Uiso 1 1 calc GR
H37B H 0.389462 0.502989 0.207587 0.098 Uiso 1 1 calc GR
H37C H 0.371983 0.563829 0.246035 0.098 Uiso 1 1 calc GR
C38 C 0.40727(18) 0.60468(16) 0.03404(13) 0.0328(7) Uani 1 1 d .
C39 C 0.4023(2) 0.52954(17) 0.03069(16) 0.0448(9) Uani 1 1 d .
H39A H 0.449345 0.510285 0.039712 0.067 Uiso 1 1 calc GR
H39B H 0.388770 0.516628 -0.005739 0.067 Uiso 1 1 calc GR
H39C H 0.365713 0.513731 0.055948 0.067 Uiso 1 1 calc GR
C40 C 0.3320(2) 0.63398(19) 0.02243(15) 0.0435(9) Uani 1 1 d .
H40A H 0.298106 0.620303 0.050436 0.065 Uiso 1 1 calc GR
H40B H 0.314831 0.618247 -0.012382 0.065 Uiso 1 1 calc GR
H40C H 0.335283 0.682032 0.021865 0.065 Uiso 1 1 calc GR
C41 C 0.4611(2) 0.6274(2) -0.00875(14) 0.0490(9) Uani 1 1 d .
H41A H 0.462722 0.675547 -0.009410 0.073 Uiso 1 1 calc GR
H41B H 0.445765 0.611071 -0.043844 0.073 Uiso 1 1 calc GR
H41C H 0.509297 0.610221 -0.000358 0.073 Uiso 1 1 calc GR
C42 C 0.48318(16) 0.79366(15) 0.15162(13) 0.0279(6) Uani 1 1 d .
C43 C 0.42702(19) 0.81804(17) 0.19219(15) 0.0375(8) Uani 1 1 d .
H43A H 0.378287 0.809978 0.178246 0.056 Uiso 1 1 calc GR
H43B H 0.433645 0.865242 0.198170 0.056 Uiso 1 1 calc GR
H43C H 0.433245 0.794484 0.226086 0.056 Uiso 1 1 calc GR
C44 C 0.4687(2) 0.83191(16) 0.09895(15) 0.0420(8) Uani 1 1 d .
H44A H 0.503035 0.817601 0.071453 0.063 Uiso 1 1 calc GR
H44B H 0.474642 0.879100 0.105374 0.063 Uiso 1 1 calc GR
H44C H 0.419228 0.823191 0.086775 0.063 Uiso 1 1 calc GR
C45 C 0.55859(18) 0.81458(17) 0.16913(17) 0.0410(8) Uani 1 1 d .
H45A H 0.569069 0.796127 0.204519 0.061 Uiso 1 1 calc GR
H45B H 0.560984 0.862624 0.170878 0.061 Uiso 1 1 calc GR
H45C H 0.594259 0.798443 0.143274 0.061 Uiso 1 1 calc GR
C46 C 0.6739(2) 0.4222(3) 0.51893(16) 0.0572(11) Uani 1 1 d .
H46 H 0.703936 0.398530 0.494836 0.069 Uiso 1 1 calc R
C47 C 0.6824(3) 0.4904(3) 0.52463(19) 0.0684(14) Uani 1 1 d .
H47 H 0.718540 0.512796 0.504692 0.082 Uiso 1 1 calc R
C48 C 0.6379(3) 0.5253(2) 0.55942(19) 0.0609(12) Uani 1 1 d .
H48 H 0.643127 0.571465 0.563299 0.073 Uiso 1 1 calc R
C49 C 0.5872(2) 0.4922(2) 0.58762(19) 0.0563(11) Uani 1 1 d .
H49 H 0.556669 0.515586 0.611537 0.068 Uiso 1 1 calc R
C50 C 0.5792(2) 0.4252(2) 0.58222(16) 0.0465(9) Uani 1 1 d .
H50 H 0.543030 0.403369 0.602547 0.056 Uiso 1 1 calc R
C51 C 0.6219(2) 0.38941(19) 0.54837(15) 0.0425(8) Uani 1 1 d .
C52 C 0.6127(3) 0.3158(2) 0.5445(2) 0.0643(12) Uani 1 1 d .
H52A H 0.640286 0.294546 0.573175 0.096 Uiso 1 1 calc GR
H52B H 0.630433 0.300554 0.509732 0.096 Uiso 1 1 calc GR
H52C H 0.561373 0.304631 0.548191 0.096 Uiso 1 1 calc GR

loop_
_atom_site_aniso_label
_atom_site_aniso_U_11
_atom_site_aniso_U_22
_atom_site_aniso_U_33
_atom_site_aniso_U_23
_atom_site_aniso_U_13
_atom_site_aniso_U_12
Co1 0.0177(2) 0.0532(3) 0.0206(2) -0.00172(19) -0.00193(16) 0.00078(19)
O1 0.070(2) 0.097(3) 0.0414(16) -0.0063(16) 0.0218(15) 0.0156(18)
N1 0.0418(18) 0.093(3) 0.0397(18) -0.0111(18) -0.0030(15) 0.0148(18)
N2 0.0191(11) 0.0227(11) 0.0176(11) 0.0011(9) -0.0014(9) -0.0028(9)
N3 0.0186(11) 0.0203(11) 0.0181(11) 0.0016(9) 0.0003(9) -0.0020(9)
C1 0.0192(13) 0.0227(13) 0.0182(13) -0.0014(10) 0.0000(11) -0.0029(11)
C2 0.0168(13) 0.0372(16) 0.0198(14) 0.0025(12) -0.0013(10) -0.0032(12)
C3 0.060(3) 0.050(2) 0.047(2) 0.0136(18) -0.0040(19) -0.0044(19)
C4 0.0182(13) 0.0266(14) 0.0249(14) 0.0020(11) -0.0039(11) -0.0014(11)
C5 0.0158(13) 0.0291(15) 0.0260(15) 0.0021(11) -0.0007(11) -0.0003(11)
C6 0.0206(13) 0.0320(15) 0.0166(13) 0.0019(11) -0.0021(11) 0.0001(11)
C7 0.0262(15) 0.0413(17) 0.0234(15) -0.0051(13) -0.0038(12) 0.0022(13)
C8 0.0384(19) 0.071(3) 0.0246(17) -0.0106(17) -0.0007(14) 0.0096(18)
C9 0.0335(18) 0.086(3) 0.0229(16) 0.0092(18) 0.0073(14) 0.0006(19)
C10 0.0314(17) 0.056(2) 0.0348(18) 0.0194(16) -0.0003(14) -0.0041(15)
C11 0.0208(14) 0.0358(16) 0.0260(15) 0.0090(12) -0.0041(12) -0.0025(12)
C12 0.0372(17) 0.0276(16) 0.0402(19) 0.0074(13) -0.0071(14) -0.0056(13)
C13 0.044(2) 0.0346(19) 0.089(3) 0.019(2) -0.022(2) -0.0131(17)
C14 0.0323(18) 0.0331(17) 0.066(2) 0.0012(17) 0.0011(17) 0.0004(14)
C15 0.051(2) 0.0317(17) 0.041(2) -0.0123(14) 0.0031(17) -0.0006(15)
C16 0.062(3) 0.075(3) 0.073(3) -0.014(3) 0.006(3) -0.031(2)
C17 0.071(3) 0.036(2) 0.185(7) -0.019(3) 0.018(4) 0.005(2)
C18 0.0181(13) 0.0276(14) 0.0170(13) 0.0017(11) 0.0013(10) 0.0002(11)
C19 0.0189(13) 0.0297(15) 0.0211(14) -0.0021(11) 0.0035(11) 0.0000(11)
C20 0.0312(17) 0.0432(19) 0.0204(15) -0.0019(13) -0.0010(12) -0.0006(13)
C21 0.0322(16) 0.0477(19) 0.0221(15) 0.0113(14) 0.0021(13) -0.0002(14)
C22 0.0291(16) 0.0343(16) 0.0293(16) 0.0105(13) 0.0026(13) -0.0029(13)
C23 0.0214(14) 0.0261(14) 0.0255(14) 0.0047(11) 0.0007(12) -0.0007(11)
C24 0.0379(17) 0.0256(15) 0.0316(16) 0.0049(12) -0.0057(13) -0.0082(13)
C25 0.047(2) 0.045(2) 0.067(3) -0.0241(19) 0.000(2) -0.0050(18)
C26 0.0375(19) 0.045(2) 0.060(2) 0.0029(18) -0.0076(18) -0.0140(16)
C27 0.0273(15) 0.0279(15) 0.0269(15) -0.0062(12) 0.0046(12) -0.0030(12)
C28 0.0358(18) 0.0447(19) 0.0360(18) -0.0131(15) 0.0019(14) -0.0113(15)
C29 0.0407(19) 0.0296(16) 0.0431(19) -0.0055(14) -0.0017(15) 0.0012(14)
C30 0.0170(13) 0.0289(15) 0.0256(14) -0.0008(12) 0.0022(11) -0.0011(11)
C31 0.0238(14) 0.0243(14) 0.0222(14) 0.0040(11) -0.0019(11) 0.0020(11)
C32 0.0189(13) 0.0271(14) 0.0250(14) -0.0019(11) -0.0014(11) 0.0009(11)
C33 0.0201(14) 0.0240(14) 0.0363(17) 0.0048(12) -0.0013(12) -0.0011(11)
C34 0.0151(13) 0.0391(17) 0.0291(15) 0.0125(13) -0.0005(11) 0.0001(12)
C35 0.0221(15) 0.048(2) 0.0417(19) 0.0240(16) -0.0012(14) -0.0027(14)
C36 0.056(2) 0.054(2) 0.067(3) 0.025(2) 0.009(2) 0.018(2)
C37 0.044(2) 0.074(3) 0.077(3) 0.044(3) 0.013(2) 0.000(2)
C38 0.0357(17) 0.0359(17) 0.0269(15) -0.0068(13) -0.0048(13) -0.0004(14)
C39 0.050(2) 0.0374(19) 0.047(2) -0.0176(16) -0.0009(17) -0.0039(16)
C40 0.045(2) 0.049(2) 0.0364(19) -0.0031(16) -0.0209(16) 0.0003(17)
C41 0.064(2) 0.058(2) 0.0246(17) -0.0086(16) 0.0051(17) -0.009(2)
C42 0.0238(15) 0.0285(15) 0.0315(16) -0.0049(12) 0.0031(12) -0.0019(12)
C43 0.0323(17) 0.0338(17) 0.047(2) -0.0065(15) 0.0050(15) 0.0039(14)
C44 0.053(2) 0.0274(17) 0.046(2) 0.0054(15) 0.0027(17) -0.0037(15)
C45 0.0311(18) 0.0339(18) 0.058(2) 0.0003(16) -0.0025(16) -0.0024(14)
C46 0.052(2) 0.084(3) 0.036(2) 0.000(2) 0.0029(18) 0.007(2)
C47 0.057(3) 0.095(4) 0.053(3) 0.036(3) -0.007(2) -0.016(3)
C48 0.070(3) 0.049(2) 0.064(3) 0.012(2) -0.022(2) -0.001(2)
C49 0.053(2) 0.052(2) 0.064(3) -0.008(2) -0.004(2) 0.007(2)
C50 0.0369(19) 0.055(2) 0.048(2) -0.0037(18) 0.0007(17) 0.0011(17)
C51 0.0396(19) 0.050(2) 0.0375(19) -0.0051(16) -0.0092(15) 0.0057(16)
C52 0.063(3) 0.052(2) 0.077(3) -0.017(2) -0.016(2) 0.008(2)

loop_
_atom_type_symbol
_atom_type_description
_atom_type_scat_dispersion_real
_atom_type_scat_dispersion_imag
_atom_type_scat_source
C C 0.0148 0.0070 'International Tables Vol C Tables 4.2.6.8 and 6.1.1.4'
H H 0.0000 0.0000 'International Tables Vol C Tables 4.2.6.8 and 6.1.1.4'
Co Co -0.6671 2.8827 'International Tables Vol C Tables 4.2.6.8 and 6.1.1.4'
N N 0.0253 0.0136 'International Tables Vol C Tables 4.2.6.8 and 6.1.1.4'
O O 0.0412 0.0250 'International Tables Vol C Tables 4.2.6.8 and 6.1.1.4'

loop_
_geom_angle_atom_site_label_1
_geom_angle_atom_site_label_2
_geom_angle_atom_site_label_3
_geom_angle
N1 Co1 C1 112.24(14)
N1 Co1 C2 113.47(14)
C2 Co1 C1 134.26(11)
O1 N1 Co1 135.9(4)
C1 N2 C4 111.8(2)
C1 N2 C6 124.6(2)
C4 N2 C6 123.3(2)
C1 N3 C5 111.6(2)
C1 N3 C18 126.0(2)
C5 N3 C18 122.1(2)
N2 C1 Co1 127.5(2)
N2 C1 N3 103.0(2)
N3 C1 Co1 129.6(2)
C30 C2 Co1 120.4(2)
C34 C2 Co1 122.7(2)
C34 C2 C30 116.0(3)
H3A C3 H3B 109.5
H3A C3 H3C 109.5
H3B C3 H3C 109.5
C35 C3 H3A 109.5
C35 C3 H3B 109.5
C35 C3 H3C 109.5
N2 C4 H4 126.6
C5 C4 N2 106.9(2)
C5 C4 H4 126.6
N3 C5 H5 126.7
C4 C5 N3 106.7(3)
C4 C5 H5 126.7
C7 C6 N2 118.1(3)
C7 C6 C11 123.3(3)
C11 C6 N2 118.6(3)
C6 C7 C8 116.8(3)
C6 C7 C15 122.2(3)
C8 C7 C15 120.9(3)
C7 C8 H8 119.4
C9 C8 C7 121.2(3)
C9 C8 H8 119.4
C8 C9 H9 119.8
C8 C9 C10 120.4(3)
C10 C9 H9 119.8
C9 C10 H10 119.3
C9 C10 C11 121.4(3)
C11 C10 H10 119.3
C6 C11 C12 122.4(3)
C10 C11 C6 116.9(3)
C10 C11 C12 120.7(3)
C11 C12 H12 108.2
C11 C12 C13 114.1(3)
C11 C12 C14 111.3(3)
C13 C12 H12 108.2
C13 C12 C14 106.6(3)
C14 C12 H12 108.2
C12 C13 H13A 109.5
C12 C13 H13B 109.5
C12 C13 H13C 109.5
H13A C13 H13B 109.5
H13A C13 H13C 109.5
H13B C13 H13C 109.5
C12 C14 H14A 109.5
C12 C14 H14B 109.5
C12 C14 H14C 109.5
H14A C14 H14B 109.5
H14A C14 H14C 109.5
H14B C14 H14C 109.5
C7 C15 H15 108.4
C7 C15 C16 109.3(3)
C7 C15 C17 112.8(4)
C16 C15 H15 108.4
C16 C15 C17 109.4(4)
C17 C15 H15 108.4
C15 C16 H16A 109.5
C15 C16 H16B 109.5
C15 C16 H16C 109.5
H16A C16 H16B 109.5
H16A C16 H16C 109.5
H16B C16 H16C 109.5
C15 C17 H17A 109.5
C15 C17 H17B 109.5
C15 C17 H17C 109.5
H17A C17 H17B 109.5
H17A C17 H17C 109.5
H17B C17 H17C 109.5
C19 C18 N3 119.1(2)
C23 C18 N3 117.7(2)
C23 C18 C19 123.2(3)
C18 C19 C27 121.6(3)
C20 C19 C18 116.7(3)
C20 C19 C27 121.7(3)
C19 C20 H20 119.4
C21 C20 C19 121.3(3)
C21 C20 H20 119.4
C20 C21 H21 119.8
C22 C21 C20 120.5(3)
C22 C21 H21 119.8
C21 C22 H22 119.4
C21 C22 C23 121.2(3)
C23 C22 H22 119.4
C18 C23 C24 124.0(3)
C22 C23 C18 117.2(3)
C22 C23 C24 118.8(3)
C23 C24 H24 107.6
C25 C24 C23 111.3(3)
C25 C24 H24 107.6
C26 C24 C23 111.9(3)
C26 C24 H24 107.6
C26 C24 C25 110.7(3)
C24 C25 H25A 109.5
C24 C25 H25B 109.5
C24 C25 H25C 109.5
H25A C25 H25B 109.5
H25A C25 H25C 109.5
H25B C25 H25C 109.5
C24 C26 H26A 109.5
C24 C26 H26B 109.5
C24 C26 H26C 109.5
H26A C26 H26B 109.5
H26A C26 H26C 109.5
H26B C26 H26C 109.5
C19 C27 H27 107.4
C19 C27 C28 113.1(3)
C19 C27 C29 111.7(3)
C28 C27 H27 107.4
C28 C27 C29 109.7(3)
C29 C27 H27 107.4
C27 C28 H28A 109.5
C27 C28 H28B 109.5
C27 C28 H28C 109.5
H28A C28 H28B 109.5
H28A C28 H28C 109.5
H28B C28 H28C 109.5
C27 C29 H29A 109.5
C27 C29 H29B 109.5
C27 C29 H29C 109.5
H29A C29 H29B 109.5
H29A C29 H29C 109.5
H29B C29 H29C 109.5
C2 C30 C42 121.4(3)
C31 C30 C2 120.6(3)
C31 C30 C42 118.0(3)
C30 C31 H31 118.6
C30 C31 C32 122.8(3)
C32 C31 H31 118.6
C31 C32 C38 119.6(3)
C33 C32 C31 116.4(3)
C33 C32 C38 124.0(3)
C32 C33 H33 118.9
C32 C33 C34 122.2(3)
C34 C33 H33 118.9
C2 C34 C33 121.3(3)
C2 C34 C35 122.5(3)
C33 C34 C35 116.2(3)
C34 C35 C3 109.4(3)
C36 C35 C3 108.3(3)
C36 C35 C34 112.3(3)
C36 C35 C37 114.5(4)
C37 C35 C3 101.5(3)
C37 C35 C34 110.1(3)
C35 C36 H36A 109.5
C35 C36 H36B 109.5
C35 C36 H36C 109.5
H36A C36 H36B 109.5
H36A C36 H36C 109.5
H36B C36 H36C 109.5
C35 C37 H37A 109.5
C35 C37 H37B 109.5
C35 C37 H37C 109.5
H37A C37 H37B 109.5
H37A C37 H37C 109.5
H37B C37 H37C 109.5
C32 C38 C39 111.9(3)
C32 C38 C40 109.5(3)
C39 C38 C40 108.8(3)
C41 C38 C32 109.2(3)
C41 C38 C39 107.6(3)
C41 C38 C40 109.8(3)
C38 C39 H39A 109.5
C38 C39 H39B 109.5
C38 C39 H39C 109.5
H39A C39 H39B 109.5
H39A C39 H39C 109.5
H39B C39 H39C 109.5
C38 C40 H40A 109.5
C38 C40 H40B 109.5
C38 C40 H40C 109.5
H40A C40 H40B 109.5
H40A C40 H40C 109.5
H40B C40 H40C 109.5
C38 C41 H41A 109.5
C38 C41 H41B 109.5
C38 C41 H41C 109.5
H41A C41 H41B 109.5
H41A C41 H41C 109.5
H41B C41 H41C 109.5
C30 C42 C44 113.3(3)
C43 C42 C30 109.1(3)
C43 C42 C44 106.3(3)
C45 C42 C30 112.9(3)
C45 C42 C43 109.9(3)
C45 C42 C44 105.2(3)
C42 C43 H43A 109.5
C42 C43 H43B 109.5
C42 C43 H43C 109.5
H43A C43 H43B 109.5
H43A C43 H43C 109.5
H43B C43 H43C 109.5
C42 C44 H44A 109.5
C42 C44 H44B 109.5
C42 C44 H44C 109.5
H44A C44 H44B 109.5
H44A C44 H44C 109.5
H44B C44 H44C 109.5
C42 C45 H45A 109.5
C42 C45 H45B 109.5
C42 C45 H45C 109.5
H45A C45 H45B 109.5
H45A C45 H45C 109.5
H45B C45 H45C 109.5
C47 C46 H46 120.0
C51 C46 H46 120.0
C51 C46 C47 120.0(4)
C46 C47 H47 119.9
C48 C47 C46 120.1(4)
C48 C47 H47 119.9
C47 C48 H48 120.6
C49 C48 C47 118.8(4)
C49 C48 H48 120.6
C48 C49 H49 119.5
C48 C49 C50 121.1(4)
C50 C49 H49 119.5
C49 C50 H50 119.1
C51 C50 C49 121.7(4)
C51 C50 H50 119.1
C46 C51 C52 121.5(4)
C50 C51 C46 118.3(4)
C50 C51 C52 120.2(4)
C51 C52 H52A 109.5
C51 C52 H52B 109.5
C51 C52 H52C 109.5
H52A C52 H52B 109.5
H52A C52 H52C 109.5
H52B C52 H52C 109.5

loop_
_geom_bond_atom_site_label_1
_geom_bond_atom_site_label_2
_geom_bond_distance
Co1 N1 1.724(3)
Co1 C1 2.046(3)
Co1 C2 2.020(3)
O1 N1 1.198(5)
N2 C1 1.365(4)
N2 C4 1.384(4)
N2 C6 1.448(4)
N3 C1 1.369(4)
N3 C5 1.388(4)
N3 C18 1.449(3)
C2 C30 1.424(4)
C2 C34 1.402(4)
C3 H3A 0.9800
C3 H3B 0.9800
C3 H3C 0.9800
C3 C35 1.591(6)
C4 H4 0.9500
C4 C5 1.340(4)
C5 H5 0.9500
C6 C7 1.395(4)
C6 C11 1.404(4)
C7 C8 1.399(5)
C7 C15 1.514(5)
C8 H8 0.9500
C8 C9 1.376(6)
C9 H9 0.9500
C9 C10 1.378(6)
C10 H10 0.9500
C10 C11 1.389(5)
C11 C12 1.513(5)
C12 H12 1.0000
C12 C13 1.531(5)
C12 C14 1.533(5)
C13 H13A 0.9800
C13 H13B 0.9800
C13 H13C 0.9800
C14 H14A 0.9800
C14 H14B 0.9800
C14 H14C 0.9800
C15 H15 1.0000
C15 C16 1.521(6)
C15 C17 1.527(6)
C16 H16A 0.9800
C16 H16B 0.9800
C16 H16C 0.9800
C17 H17A 0.9800
C17 H17B 0.9800
C17 H17C 0.9800
C18 C19 1.404(4)
C18 C23 1.396(4)
C19 C20 1.395(4)
C19 C27 1.523(4)
C20 H20 0.9500
C20 C21 1.380(5)
C21 H21 0.9500
C21 C22 1.374(5)
C22 H22 0.9500
C22 C23 1.394(4)
C23 C24 1.527(4)
C24 H24 1.0000
C24 C25 1.525(5)
C24 C26 1.518(5)
C25 H25A 0.9800
C25 H25B 0.9800
C25 H25C 0.9800
C26 H26A 0.9800
C26 H26B 0.9800
C26 H26C 0.9800
C27 H27 1.0000
C27 C28 1.526(4)
C27 C29 1.531(5)
C28 H28A 0.9800
C28 H28B 0.9800
C28 H28C 0.9800
C29 H29A 0.9800
C29 H29B 0.9800
C29 H29C 0.9800
C30 C31 1.390(4)
C30 C42 1.545(4)
C31 H31 0.9500
C31 C32 1.396(4)
C32 C33 1.376(4)
C32 C38 1.534(4)
C33 H33 0.9500
C33 C34 1.408(4)
C34 C35 1.554(4)
C35 C36 1.451(5)
C35 C37 1.506(5)
C36 H36A 0.9800
C36 H36B 0.9800
C36 H36C 0.9800
C37 H37A 0.9800
C37 H37B 0.9800
C37 H37C 0.9800
C38 C39 1.534(5)
C38 C40 1.541(5)
C38 C41 1.533(5)
C39 H39A 0.9800
C39 H39B 0.9800
C39 H39C 0.9800
C40 H40A 0.9800
C40 H40B 0.9800
C40 H40C 0.9800
C41 H41A 0.9800
C41 H41B 0.9800
C41 H41C 0.9800
C42 C43 1.534(4)
C42 C44 1.552(5)
C42 C45 1.522(4)
C43 H43A 0.9800
C43 H43B 0.9800
C43 H43C 0.9800
C44 H44A 0.9800
C44 H44B 0.9800
C44 H44C 0.9800
C45 H45A 0.9800
C45 H45B 0.9800
C45 H45C 0.9800
C46 H46 0.9500
C46 C47 1.405(7)
C46 C51 1.383(6)
C47 H47 0.9500
C47 C48 1.391(7)
C48 H48 0.9500
C48 C49 1.352(7)
C49 H49 0.9500
C49 C50 1.379(6)
C50 H50 0.9500
C50 C51 1.367(5)
C51 C52 1.510(6)
C52 H52A 0.9800
C52 H52B 0.9800
C52 H52C 0.9800
